data_7242950
loop_
_publ_author_name
'Hazari, Alokesh'
'Gomila, Rosa M.'
'Frontera, Antonio'
'Drew, Michael G. B.'
'Ghosh, Ashutosh'

_publ_section_title
;
 Change in molecular shapes of the trinuclear CuII2ZnII complexes on
 Schiff base reduction: structural and theoretical investigations
;
_journal_issue 27
_journal_name_full CrystEngComm
_journal_page_first 4848
_journal_page_last 4856
_journal_paper_doi 10.1039/D1CE00490E
_journal_volume 23
_journal_year 2021
_chemical_formula_sum 'C36 H44 Cu2 N10 O4 Zn'
_chemical_formula_weight 873.30
_space_group_crystal_system monoclinic
_space_group_IT_number 14
_space_group_name_Hall '-P 2ybc'
_space_group_name_H-M_alt 'P 1 21/c 1'
_atom_sites_solution_hydrogens mixed
_audit_creation_method SHELXL-2016/6
_audit_update_record
;
2021-05-29 deposited with the CCDC.	2021-05-31 downloaded from the CCDC.
;
_cell_angle_alpha 90
_cell_angle_beta 115.620(5)
_cell_angle_gamma 90
_cell_formula_units_Z 8
_cell_length_a 19.337(8)
_cell_length_b 20.605(8)
_cell_length_c 21.248(9)
_cell_measurement_reflns_used 85428
_cell_measurement_temperature 293(2)
_cell_measurement_theta_max 25.20
_cell_measurement_theta_min 1.17
_cell_volume 7634(5)
_computing_cell_refinement 'Bruker SMART'
_computing_data_collection 'Bruker SMART'
_computing_data_reduction 'Bruker SAINT'
_computing_molecular_graphics 'Ortep-3 for Windows (Farrugia, 1997)'
_computing_publication_material 'WINGX V1.80.03'
_computing_structure_refinement 'SHELXL-2016/6 (Sheldrick, 2016)'
_computing_structure_solution 'SHELXS-97 (Sheldrick, 1990)'
_diffrn_ambient_temperature 293(2)
_diffrn_measured_fraction_theta_full 0.988
_diffrn_measured_fraction_theta_max 0.988
_diffrn_measurement_device_type 'CCD area detector'
_diffrn_measurement_method 'phi and omega scans'
_diffrn_radiation_type MoK\a
_diffrn_radiation_wavelength 0.71073
_diffrn_reflns_av_R_equivalents 0.0900
_diffrn_reflns_av_unetI/netI 0.0640
_diffrn_reflns_Laue_measured_fraction_full 0.988
_diffrn_reflns_Laue_measured_fraction_max 0.988
_diffrn_reflns_limit_h_max 23
_diffrn_reflns_limit_h_min -22
_diffrn_reflns_limit_k_max 24
_diffrn_reflns_limit_k_min -23
_diffrn_reflns_limit_l_max 25
_diffrn_reflns_limit_l_min -24
_diffrn_reflns_number 85428
_diffrn_reflns_point_group_measured_fraction_full 0.988
_diffrn_reflns_point_group_measured_fraction_max 0.988
_diffrn_reflns_theta_full 25.204
_diffrn_reflns_theta_max 25.204
_diffrn_reflns_theta_min 1.168
_exptl_absorpt_coefficient_mu 1.780
_exptl_absorpt_correction_T_max 0.7524
_exptl_absorpt_correction_T_min 0.6593
_exptl_absorpt_correction_type multi-scan
_exptl_absorpt_process_details SADABS
_exptl_crystal_colour Green
_exptl_crystal_density_diffrn 1.520
_exptl_crystal_description Needle
_exptl_crystal_F_000 3600
_exptl_crystal_size_max 0.240
_exptl_crystal_size_mid 0.200
_exptl_crystal_size_min 0.160
_refine_diff_density_max 0.914
_refine_diff_density_min -0.610
_refine_diff_density_rms 0.107
_refine_ls_extinction_method none
_refine_ls_goodness_of_fit_ref 1.049
_refine_ls_hydrogen_treatment mixed
_refine_ls_matrix_type full
_refine_ls_number_parameters 979
_refine_ls_number_reflns 13581
_refine_ls_number_restraints 20
_refine_ls_restrained_S_all 1.052
_refine_ls_R_factor_all 0.0991
_refine_ls_R_factor_gt 0.0570
_refine_ls_shift/su_max 0.003
_refine_ls_shift/su_mean 0.000
_refine_ls_structure_factor_coef Fsqd
_refine_ls_weighting_details 'w=1/[\s^2^(Fo^2^)+(0.0909P)^2^+7.8953P] where P=(Fo^2^+2Fc^2^)/3'
_refine_ls_weighting_scheme calc
_refine_ls_wR_factor_gt 0.1469
_refine_ls_wR_factor_ref 0.1820
_reflns_Friedel_coverage 0.000
_reflns_number_gt 8660
_reflns_number_total 13581
_reflns_threshold_expression 'I > 2\s(I)'
_cod_data_source_file d1ce00490e2.cif
_cod_data_source_block 2
_cod_depositor_comments
;
Adding full bibliography for 7242949--7242950.cif.

2024-09-02
Z value and formula fixed to values more according to usual
chemical conventions.                 miguel
;
_cod_original_formula_sum 'C72 H88 Cu4 N20 O8 Zn2'
_cod_original_formula_weight 1746.60
_cod_original_formula_units_Z 4
_cod_original_sg_symbol_H-M 'P 21/c'
_cod_database_code 7242950
_shelx_shelxl_version_number 2016/6
_shelx_space_group_comment
;
The symmetry employed for this shelxl refinement is uniquely defined
by the following loop, which should always be used as a source of
symmetry information in preference to the above space-group names.
They are only intended as comments.
;

loop_
_space_group_symop_operation_xyz
'x, y, z'
'-x, y+1/2, -z+1/2'
'-x, -y, -z'
'x, -y-1/2, z-1/2'

loop_
_atom_site_label
_atom_site_type_symbol
_atom_site_fract_x
_atom_site_fract_y
_atom_site_fract_z
_atom_site_U_iso_or_equiv
_atom_site_adp_type
_atom_site_occupancy
_atom_site_site_symmetry_order
_atom_site_calc_flag
_atom_site_refinement_flags_posn
_atom_site_refinement_flags_adp
_atom_site_refinement_flags_occupancy
_atom_site_disorder_assembly
_atom_site_disorder_group
Cu1A Cu 1.32392(4) 0.28444(3) 0.78277(3) 0.04348(18) Uani 1 1 d . . . . .
Cu2A Cu 1.57682(4) 0.27006(3) 0.77502(4) 0.0506(2) Uani 1 1 d . . . . .
Zn1A Zn 1.49961(4) 0.28473(3) 0.87477(3) 0.04492(18) Uani 1 1 d . . . . .
O10A O 1.3991(2) 0.34355(18) 0.8450(2) 0.0545(10) Uani 1 1 d . . . . .
C11A C 1.3831(3) 0.4056(3) 0.8560(3) 0.0567(15) Uani 1 1 d . . . . .
C12A C 1.4175(4) 0.4321(3) 0.9228(4) 0.0681(18) Uani 1 1 d . . . . .
H12A H 1.451089 0.407406 0.960198 0.082 Uiso 1 1 calc R U . . .
C13A C 1.4010(5) 0.4963(4) 0.9329(5) 0.089(2) Uani 1 1 d . . . . .
H13A H 1.424161 0.514364 0.977362 0.107 Uiso 1 1 calc R U . . .
C14A C 1.3507(5) 0.5334(4) 0.8780(5) 0.086(2) Uani 1 1 d . . . . .
H14A H 1.340552 0.576192 0.885131 0.104 Uiso 1 1 calc R U . . .
C15A C 1.3162(4) 0.5064(3) 0.8131(5) 0.078(2) Uani 1 1 d . . . . .
H15A H 1.281035 0.530782 0.776351 0.094 Uiso 1 1 calc R U . . .
C16A C 1.3323(4) 0.4428(3) 0.8003(4) 0.0626(17) Uani 1 1 d . . . . .
C17A C 1.2947(4) 0.4140(3) 0.7292(3) 0.0644(17) Uani 1 1 d . . . . .
H17A H 1.261082 0.446075 0.697033 0.077 Uiso 1 1 calc R U . . .
H17B H 1.333595 0.402712 0.713797 0.077 Uiso 1 1 calc R U . . .
N18A N 1.2494(3) 0.3552(2) 0.7271(2) 0.0521(11) Uani 1 1 d D . . . .
C19A C 1.1818(3) 0.3727(3) 0.7405(3) 0.0599(16) Uani 1 1 d . . . . .
H19A H 1.152474 0.406178 0.707631 0.072 Uiso 1 1 calc R U . . .
H19B H 1.200163 0.390813 0.787043 0.072 Uiso 1 1 calc R U . . .
C20A C 1.1297(3) 0.3169(3) 0.7342(3) 0.0545(15) Uani 1 1 d . . . . .
H20A H 1.114954 0.296439 0.689120 0.065 Uiso 1 1 calc R U . . .
H20B H 1.083427 0.333491 0.735601 0.065 Uiso 1 1 calc R U . . .
C21A C 1.1890(3) 0.2035(3) 0.7675(3) 0.0557(15) Uani 1 1 d . . . . .
H21A H 1.210171 0.173866 0.806781 0.067 Uiso 1 1 calc R U . . .
H21B H 1.144061 0.183072 0.731643 0.067 Uiso 1 1 calc R U . . .
C20Z C 1.1646(3) 0.2654(3) 0.7910(3) 0.0538(15) Uani 1 1 d . . . . .
H20C H 1.208936 0.283938 0.829313 0.065 Uiso 1 1 calc R U . . .
H20D H 1.127384 0.254452 0.808586 0.065 Uiso 1 1 calc R U . . .
N22A N 1.2463(3) 0.2141(2) 0.7400(2) 0.0482(11) Uani 1 1 d D . . . .
C23A C 1.2834(3) 0.1518(3) 0.7355(3) 0.0588(16) Uani 1 1 d . . . . .
H23A H 1.312635 0.158769 0.708742 0.071 Uiso 1 1 calc R U . . .
H23B H 1.243992 0.119941 0.711021 0.071 Uiso 1 1 calc R U . . .
C24A C 1.3354(3) 0.1260(3) 0.8059(3) 0.0494(14) Uani 1 1 d . . . . .
C25A C 1.3245(4) 0.0645(3) 0.8273(4) 0.0641(17) Uani 1 1 d . . . . .
H25A H 1.282693 0.039810 0.797944 0.077 Uiso 1 1 calc R U . . .
C26A C 1.3739(4) 0.0396(3) 0.8908(4) 0.0692(19) Uani 1 1 d . . . . .
H26A H 1.365449 -0.001436 0.904311 0.083 Uiso 1 1 calc R U . . .
C27A C 1.4364(4) 0.0758(3) 0.9345(4) 0.0652(17) Uani 1 1 d . . . . .
H27A H 1.470939 0.058685 0.977039 0.078 Uiso 1 1 calc R U . . .
C28A C 1.4473(3) 0.1374(3) 0.9149(3) 0.0495(13) Uani 1 1 d . . . . .
H28A H 1.488683 0.161954 0.945192 0.059 Uiso 1 1 calc R U . . .
C29A C 1.3984(3) 0.1633(3) 0.8514(3) 0.0424(12) Uani 1 1 d . . . . .
O30A O 1.40843(19) 0.22408(17) 0.83266(18) 0.0443(9) Uani 1 1 d . . . . .
O31A O 1.5345(2) 0.33606(18) 0.8145(2) 0.0560(10) Uani 1 1 d . . . . .
C32A C 1.5480(3) 0.4000(3) 0.8131(3) 0.0554(15) Uani 1 1 d . . . . .
C33A C 1.5647(4) 0.4387(3) 0.8710(4) 0.0693(18) Uani 1 1 d . . . . .
H33A H 1.567667 0.420300 0.912065 0.083 Uiso 1 1 calc R U . . .
C34A C 1.5770(4) 0.5048(4) 0.8682(4) 0.084(2) Uani 1 1 d . . . . .
H34A H 1.586765 0.530518 0.907124 0.101 Uiso 1 1 calc R U . . .
C35A C 1.5748(5) 0.5320(4) 0.8096(5) 0.090(2) Uani 1 1 d . . . . .
H35A H 1.584390 0.576120 0.808629 0.108 Uiso 1 1 calc R U . . .
C36A C 1.5585(4) 0.4945(4) 0.7513(4) 0.080(2) Uani 1 1 d . . . . .
H36A H 1.556204 0.513936 0.710905 0.096 Uiso 1 1 calc R U . . .
C37A C 1.5455(4) 0.4281(3) 0.7515(3) 0.0635(16) Uani 1 1 d . . . . .
C38A C 1.5275(4) 0.3865(3) 0.6887(4) 0.075(2) Uani 1 1 d . . . . .
H38A H 1.527947 0.412910 0.651078 0.090 Uiso 1 1 calc R U . . .
H38B H 1.476562 0.368292 0.673365 0.090 Uiso 1 1 calc R U . . .
N39A N 1.5850(3) 0.3323(3) 0.7046(3) 0.0689(15) Uani 1 1 d D . . . .
C40A C 1.6613(5) 0.3572(4) 0.7162(5) 0.099(3) Uani 1 1 d . . . . .
H40A H 1.682043 0.382580 0.758893 0.119 Uiso 1 1 calc R U . . .
H40B H 1.655360 0.385954 0.678050 0.119 Uiso 1 1 calc R U . . .
C41A C 1.7170(6) 0.3048(6) 0.7216(7) 0.138(4) Uani 1 1 d . . . . .
H41A H 1.693216 0.276336 0.681515 0.165 Uiso 1 1 calc R U . . .
H41B H 1.761310 0.324531 0.719093 0.165 Uiso 1 1 calc R U . . .
C41Z C 1.7429(4) 0.2662(6) 0.7838(5) 0.127(4) Uani 1 1 d . . . . .
H41C H 1.730995 0.289257 0.817700 0.153 Uiso 1 1 calc R U . . .
H41D H 1.798291 0.262587 0.803033 0.153 Uiso 1 1 calc R U . . .
C42A C 1.7088(4) 0.1965(4) 0.7754(5) 0.095(3) Uani 1 1 d . . . . .
H42A H 1.725399 0.171158 0.745874 0.114 Uiso 1 1 calc R U . . .
H42B H 1.728517 0.175650 0.820740 0.114 Uiso 1 1 calc R U . . .
N43A N 1.6233(3) 0.1970(3) 0.7441(3) 0.0774(17) Uani 1 1 d D . . . .
C44A C 1.5913(5) 0.1353(4) 0.7552(6) 0.108(3) Uani 1 1 d . . . . .
H44A H 1.608202 0.100558 0.734373 0.130 Uiso 1 1 calc R U . . .
H44B H 1.535858 0.137505 0.730654 0.130 Uiso 1 1 calc R U . . .
C45A C 1.6125(5) 0.1186(4) 0.8288(6) 0.102(3) Uani 1 1 d . . . . .
C46A C 1.6408(6) 0.0557(5) 0.8570(8) 0.146(4) Uani 1 1 d . . . . .
H46A H 1.648596 0.023019 0.830559 0.175 Uiso 1 1 calc R U . . .
C47A C 1.6556(7) 0.0469(6) 0.9265(7) 0.137(4) Uani 1 1 d . U . . .
H47A H 1.668067 0.004510 0.942315 0.165 Uiso 1 1 calc R U . . .
C48A C 1.6553(6) 0.0878(6) 0.9744(6) 0.131(4) Uani 1 1 d . U . . .
H48A H 1.672585 0.077513 1.021387 0.157 Uiso 1 1 calc R U . . .
C49A C 1.6257(4) 0.1485(4) 0.9454(5) 0.098(3) Uani 1 1 d . . . . .
H49A H 1.620585 0.180128 0.974319 0.118 Uiso 1 1 calc R U . . .
C50A C 1.6035(3) 0.1639(3) 0.8750(4) 0.075(2) Uani 1 1 d . . . . .
O51A O 1.5748(2) 0.22288(19) 0.8533(2) 0.0580(10) Uani 1 1 d . . . . .
N1A N 1.3430(3) 0.2816(3) 0.6761(3) 0.0653(15) Uani 1 1 d . . . . .
N2A N 1.4006(3) 0.2586(3) 0.6845(2) 0.0480(11) Uani 1 1 d . . . . .
N3A N 1.4569(3) 0.2326(3) 0.6910(3) 0.0725(16) Uani 1 1 d . . . . .
N4A N 1.5539(3) 0.3012(3) 0.9756(3) 0.0827(18) Uani 1 1 d . . . . .
N5A N 1.5579(3) 0.2824(3) 1.0277(3) 0.0681(15) Uani 1 1 d . . . . .
N6A N 1.5616(6) 0.2654(5) 1.0802(4) 0.145(4) Uani 1 1 d . . . . .
Cu1B Cu 1.17845(4) 0.25549(3) 0.47582(3) 0.04340(18) Uani 1 1 d . . . . .
Cu2B Cu 0.92859(4) 0.22805(4) 0.48804(3) 0.0491(2) Uani 1 1 d . . . . .
Zn1B Zn 1.00291(3) 0.23439(3) 0.38611(3) 0.04465(18) Uani 1 1 d . . . . .
O10B O 1.0943(2) 0.30452(18) 0.4083(2) 0.0533(10) Uani 1 1 d . . . . .
C11B C 1.1012(3) 0.3650(3) 0.3868(3) 0.0523(14) Uani 1 1 d . . . . .
C12B C 1.0637(4) 0.3829(3) 0.3172(4) 0.0656(17) Uani 1 1 d . . . . .
H12B H 1.033058 0.352838 0.284338 0.079 Uiso 1 1 calc R U . . .
C13B C 1.0712(4) 0.4449(4) 0.2960(4) 0.076(2) Uani 1 1 d . . . . .
H13B H 1.044569 0.456518 0.249297 0.091 Uiso 1 1 calc R U . . .
C14B C 1.1180(5) 0.4897(4) 0.3437(5) 0.087(2) Uani 1 1 d . . . . .
H14B H 1.124079 0.531148 0.329448 0.104 Uiso 1 1 calc R U . . .
C15B C 1.1553(4) 0.4720(3) 0.4126(4) 0.0710(18) Uani 1 1 d . . . . .
H15B H 1.186534 0.502168 0.444940 0.085 Uiso 1 1 calc R U . . .
C16B C 1.1480(4) 0.4103(3) 0.4354(3) 0.0569(15) Uani 1 1 d . . . . .
C17B C 1.1897(4) 0.3904(3) 0.5106(3) 0.0603(16) Uani 1 1 d . . . . .
H17C H 1.218460 0.427271 0.537771 0.072 Uiso 1 1 calc R U . . .
H17D H 1.152553 0.378197 0.527809 0.072 Uiso 1 1 calc R U . . .
N18B N 1.2433(3) 0.3352(2) 0.5209(2) 0.0536(12) Uani 1 1 d D . . . .
C19B C 1.3082(3) 0.3549(3) 0.5057(3) 0.0640(17) Uani 1 1 d . . . . .
H19C H 1.331960 0.393220 0.533043 0.077 Uiso 1 1 calc R U . . .
H19D H 1.288179 0.366852 0.456815 0.077 Uiso 1 1 calc R U . . .
C20B C 1.3684(3) 0.3043(3) 0.5206(3) 0.0611(16) Uani 1 1 d . . . . .
H20E H 1.384113 0.288571 0.567801 0.073 Uiso 1 1 calc R U . . .
H20F H 1.412759 0.324153 0.518362 0.073 Uiso 1 1 calc R U . . .
C21B C 1.3435(3) 0.2475(3) 0.4715(3) 0.0584(16) Uani 1 1 d . . . . .
H21E H 1.383406 0.238366 0.456745 0.070 Uiso 1 1 calc R U . . .
H21F H 1.297862 0.259886 0.430359 0.070 Uiso 1 1 calc R U . . .
C21Y C 1.3261(3) 0.1851(3) 0.5008(3) 0.0637(17) Uani 1 1 d . . . . .
H21G H 1.309445 0.152043 0.464721 0.076 Uiso 1 1 calc R U . . .
H21H H 1.372808 0.169793 0.539054 0.076 Uiso 1 1 calc R U . . .
N22B N 1.2662(3) 0.1935(2) 0.5261(2) 0.0490(11) Uani 1 1 d D . . . .
C23B C 1.2353(3) 0.1287(3) 0.5346(3) 0.0589(16) Uani 1 1 d . . . . .
H23C H 1.277644 0.100616 0.562927 0.071 Uiso 1 1 calc R U . . .
H23D H 1.202998 0.134504 0.558548 0.071 Uiso 1 1 calc R U . . .
C24B C 1.1903(3) 0.0975(3) 0.4659(3) 0.0548(15) Uani 1 1 d . . . . .
C25B C 1.2125(4) 0.0398(3) 0.4469(4) 0.0711(19) Uani 1 1 d . . . . .
H25B H 1.257873 0.020110 0.477616 0.085 Uiso 1 1 calc R U . . .
C26B C 1.1692(5) 0.0106(3) 0.3835(4) 0.076(2) Uani 1 1 d . . . . .
H26B H 1.185465 -0.028059 0.371696 0.092 Uiso 1 1 calc R U . . .
C27B C 1.1017(4) 0.0391(3) 0.3379(4) 0.073(2) Uani 1 1 d . . . . .
H27B H 1.071832 0.019293 0.295381 0.087 Uiso 1 1 calc R U . . .
C28B C 1.0781(3) 0.0976(3) 0.3553(3) 0.0579(15) Uani 1 1 d . . . . .
H28B H 1.032255 0.116613 0.324526 0.070 Uiso 1 1 calc R U . . .
C29B C 1.1227(3) 0.1276(3) 0.4185(3) 0.0477(13) Uani 1 1 d . . . . .
O30B O 1.10245(19) 0.18597(17) 0.43507(18) 0.0468(9) Uani 1 1 d . . . . .
O31B O 0.9561(2) 0.29036(19) 0.4341(2) 0.0601(11) Uani 1 1 d . . . . .
C32B C 0.9350(3) 0.3539(3) 0.4248(3) 0.0552(15) Uani 1 1 d . . . . .
C33B C 0.9132(4) 0.3826(3) 0.3597(3) 0.0644(17) Uani 1 1 d . . . . .
H33B H 0.911517 0.358318 0.322194 0.077 Uiso 1 1 calc R U . . .
C34B C 0.8939(4) 0.4483(4) 0.3513(4) 0.084(2) Uani 1 1 d . . . . .
H34B H 0.879864 0.467894 0.308126 0.100 Uiso 1 1 calc R U . . .
C35B C 0.8955(5) 0.4842(4) 0.4064(4) 0.097(3) Uani 1 1 d . . . . .
H35B H 0.883536 0.528208 0.400875 0.117 Uiso 1 1 calc R U . . .
C36B C 0.9151(5) 0.4545(4) 0.4698(4) 0.086(2) Uani 1 1 d . . . . .
H36B H 0.915214 0.478920 0.506702 0.103 Uiso 1 1 calc R U . . .
C37B C 0.9346(4) 0.3894(3) 0.4805(3) 0.0652(17) Uani 1 1 d . . . . .
C38B C 0.9593(4) 0.3575(3) 0.5496(3) 0.076(2) Uani 1 1 d . . . . .
H38C H 0.955546 0.388455 0.582423 0.091 Uiso 1 1 calc R U . . .
H38D H 1.012655 0.344699 0.566823 0.091 Uiso 1 1 calc R U . . .
N39B N 0.9117(4) 0.2987(3) 0.5464(3) 0.0684(15) Uani 1 1 d D . . . .
C40B C 0.8332(5) 0.3172(5) 0.5335(5) 0.114(3) Uani 1 1 d . . . . .
H40C H 0.835330 0.351886 0.565128 0.137 Uiso 1 1 calc R U . . .
H40D H 0.806225 0.333307 0.486166 0.137 Uiso 1 1 calc R U . . .
C41B C 0.7909(6) 0.2622(6) 0.5434(6) 0.131(4) Uani 1 1 d . . . . .
H41E H 0.745909 0.278172 0.547665 0.158 Uiso 1 1 calc R U . . .
H41F H 0.823039 0.239906 0.586349 0.158 Uiso 1 1 calc R U . . .
C42B C 0.7669(5) 0.2164(6) 0.4851(5) 0.123(4) Uani 1 1 d . . . . .
H42E H 0.775567 0.236019 0.447603 0.148 Uiso 1 1 calc R U . . .
H42F H 0.712297 0.208603 0.467745 0.148 Uiso 1 1 calc R U . . .
C42Y C 0.8105(4) 0.1485(5) 0.5046(5) 0.105(3) Uani 1 1 d . . . . .
H42G H 0.798501 0.126807 0.539144 0.126 Uiso 1 1 calc R U . . .
H42H H 0.792481 0.121317 0.463297 0.126 Uiso 1 1 calc R U . . .
N43B N 0.8945(3) 0.1567(3) 0.5324(3) 0.0625(14) Uani 1 1 d D . . . .
C44B C 0.9371(4) 0.0956(3) 0.5337(3) 0.0725(19) Uani 1 1 d . . . . .
H44C H 0.926392 0.063088 0.561232 0.087 Uiso 1 1 calc R U . . .
H44D H 0.991838 0.104237 0.555692 0.087 Uiso 1 1 calc R U . . .
C45B C 0.9144(4) 0.0698(3) 0.4608(4) 0.0681(18) Uani 1 1 d . . . . .
C46B C 0.8935(5) 0.0053(4) 0.4467(4) 0.095(3) Uani 1 1 d . . . . .
H46B H 0.893940 -0.021198 0.482319 0.114 Uiso 1 1 calc R U . . .
C47B C 0.8718(5) -0.0205(4) 0.3809(5) 0.106(3) Uani 1 1 d . . . . .
H47B H 0.858713 -0.064064 0.372474 0.127 Uiso 1 1 calc R U . . .
C48B C 0.8699(5) 0.0189(4) 0.3282(5) 0.096(3) Uani 1 1 d . . . . .
H48B H 0.853724 0.002212 0.283407 0.115 Uiso 1 1 calc R U . . .
C49B C 0.8922(4) 0.0839(4) 0.3412(3) 0.0699(19) Uani 1 1 d . . . . .
H49B H 0.890730 0.110296 0.305135 0.084 Uiso 1 1 calc R U . . .
C50B C 0.9164(3) 0.1091(3) 0.4080(3) 0.0590(16) Uani 1 1 d . . . . .
O51B O 0.9403(2) 0.17114(19) 0.42068(19) 0.0546(10) Uani 1 1 d . . . . .
N1B N 1.1611(3) 0.2617(3) 0.5831(2) 0.0629(14) Uani 1 1 d . . . . .
N2B N 1.1054(3) 0.2371(2) 0.5800(2) 0.0419(10) Uani 1 1 d . . . . .
N3B N 1.0520(3) 0.2129(3) 0.5799(3) 0.0637(14) Uani 1 1 d . . . . .
N4B N 0.9454(3) 0.2286(3) 0.2833(3) 0.0800(18) Uani 1 1 d . . . . .
N5B N 0.9478(3) 0.2490(4) 0.2355(3) 0.0830(19) Uani 1 1 d . . . . .
N6B N 0.9519(5) 0.2721(5) 0.1864(4) 0.133(3) Uani 1 1 d . . . . .
H18A H 1.229(5) 0.338(5) 0.687(2) 0.160 Uiso 1 1 d D U . . .
H22A H 1.219(5) 0.227(5) 0.699(2) 0.160 Uiso 1 1 d D U . . .
H39A H 1.571(6) 0.310(4) 0.668(3) 0.160 Uiso 1 1 d D U . . .
H43A H 1.614(6) 0.201(5) 0.7017(19) 0.160 Uiso 1 1 d D U . . .
H18B H 1.257(5) 0.323(5) 0.562(2) 0.160 Uiso 1 1 d D U . . .
H22B H 1.281(6) 0.206(5) 0.567(2) 0.160 Uiso 1 1 d D U . . .
H39B H 0.941(5) 0.284(5) 0.586(3) 0.160 Uiso 1 1 d D U . . .
H43B H 0.900(6) 0.163(5) 0.573(2) 0.160 Uiso 1 1 d D U . . .

loop_
_atom_site_aniso_label
_atom_site_aniso_U_11
_atom_site_aniso_U_22
_atom_site_aniso_U_33
_atom_site_aniso_U_23
_atom_site_aniso_U_13
_atom_site_aniso_U_12
Cu1A 0.0432(4) 0.0480(4) 0.0405(4) 0.0032(3) 0.0192(3) -0.0022(3)
Cu2A 0.0495(4) 0.0588(5) 0.0450(4) -0.0031(3) 0.0219(3) 0.0038(3)
Zn1A 0.0480(4) 0.0524(4) 0.0322(3) 0.0024(3) 0.0153(3) -0.0086(3)
O10A 0.052(2) 0.045(2) 0.058(2) -0.0053(19) 0.0158(19) -0.0025(17)
C11A 0.056(4) 0.053(4) 0.072(4) -0.005(3) 0.039(3) -0.013(3)
C12A 0.070(4) 0.065(4) 0.078(5) -0.017(4) 0.040(4) -0.019(3)
C13A 0.098(6) 0.077(6) 0.121(7) -0.040(5) 0.073(6) -0.031(5)
C14A 0.089(6) 0.050(4) 0.138(8) -0.015(5) 0.067(6) -0.006(4)
C15A 0.080(5) 0.052(4) 0.112(6) 0.003(4) 0.051(5) -0.004(4)
C16A 0.070(4) 0.048(4) 0.082(5) 0.003(3) 0.045(4) -0.006(3)
C17A 0.074(4) 0.055(4) 0.075(5) 0.018(3) 0.042(4) 0.007(3)
N18A 0.051(3) 0.058(3) 0.050(3) 0.008(2) 0.024(2) -0.003(2)
C19A 0.056(4) 0.067(4) 0.061(4) 0.008(3) 0.029(3) 0.011(3)
C20A 0.047(3) 0.071(4) 0.046(3) -0.008(3) 0.021(3) 0.004(3)
C21A 0.046(3) 0.067(4) 0.053(4) 0.011(3) 0.021(3) -0.009(3)
C20Z 0.046(3) 0.075(4) 0.043(3) 0.000(3) 0.022(3) -0.003(3)
N22A 0.047(3) 0.060(3) 0.034(2) -0.001(2) 0.015(2) -0.008(2)
C23A 0.068(4) 0.062(4) 0.043(3) -0.013(3) 0.022(3) -0.014(3)
C24A 0.052(3) 0.052(4) 0.049(3) -0.007(3) 0.026(3) -0.005(3)
C25A 0.072(4) 0.045(4) 0.085(5) -0.009(3) 0.044(4) -0.009(3)
C26A 0.096(5) 0.041(4) 0.090(5) 0.017(4) 0.058(5) 0.010(4)
C27A 0.076(4) 0.058(4) 0.067(4) 0.014(3) 0.036(4) 0.017(3)
C28A 0.044(3) 0.051(3) 0.056(4) 0.005(3) 0.024(3) 0.004(3)
C29A 0.041(3) 0.046(3) 0.047(3) 0.001(2) 0.026(3) 0.005(2)
O30A 0.040(2) 0.042(2) 0.046(2) 0.0037(16) 0.0147(17) -0.0029(15)
O31A 0.084(3) 0.045(2) 0.056(2) 0.0031(18) 0.045(2) 0.000(2)
C32A 0.067(4) 0.043(3) 0.069(4) 0.002(3) 0.041(3) -0.003(3)
C33A 0.093(5) 0.055(4) 0.075(5) -0.008(3) 0.051(4) -0.008(3)
C34A 0.094(6) 0.064(5) 0.111(6) -0.012(4) 0.060(5) -0.016(4)
C35A 0.104(6) 0.046(4) 0.131(7) 0.004(5) 0.061(6) -0.009(4)
C36A 0.095(5) 0.064(5) 0.096(6) 0.029(4) 0.057(5) -0.001(4)
C37A 0.072(4) 0.062(4) 0.062(4) 0.008(3) 0.034(3) 0.002(3)
C38A 0.089(5) 0.078(5) 0.068(5) 0.020(4) 0.042(4) 0.004(4)
N39A 0.078(4) 0.084(4) 0.059(3) 0.002(3) 0.043(3) 0.003(3)
C40A 0.096(6) 0.115(7) 0.122(7) 0.004(6) 0.080(6) -0.008(5)
C41A 0.081(7) 0.189(12) 0.158(11) -0.014(9) 0.066(7) -0.021(7)
C41Z 0.042(4) 0.230(13) 0.101(7) 0.032(8) 0.022(5) -0.002(6)
C42A 0.063(5) 0.113(7) 0.112(7) -0.006(5) 0.041(5) 0.028(5)
N43A 0.066(4) 0.085(4) 0.083(4) -0.022(4) 0.034(3) 0.015(3)
C44A 0.099(6) 0.059(5) 0.156(9) -0.031(6) 0.045(6) 0.012(5)
C45A 0.077(5) 0.049(5) 0.187(10) 0.019(6) 0.063(6) 0.021(4)
C46A 0.122(8) 0.105(8) 0.234(14) -0.019(9) 0.099(10) 0.025(7)
C47A 0.138(6) 0.120(6) 0.144(6) 0.026(4) 0.052(4) -0.005(4)
C48A 0.119(5) 0.133(5) 0.138(5) 0.025(4) 0.053(4) 0.001(4)
C49A 0.054(4) 0.093(6) 0.145(8) 0.070(6) 0.040(5) 0.026(4)
C50A 0.043(3) 0.059(4) 0.116(6) 0.034(4) 0.028(4) 0.013(3)
O51A 0.052(2) 0.056(3) 0.065(3) 0.009(2) 0.024(2) 0.0081(19)
N1A 0.052(3) 0.106(5) 0.045(3) 0.011(3) 0.028(3) 0.007(3)
N2A 0.040(3) 0.078(3) 0.027(2) -0.006(2) 0.016(2) -0.007(2)
N3A 0.064(4) 0.097(4) 0.054(3) -0.014(3) 0.023(3) 0.008(3)
N4A 0.091(4) 0.104(5) 0.038(3) 0.003(3) 0.014(3) -0.025(4)
N5A 0.062(3) 0.093(4) 0.038(3) 0.004(3) 0.011(3) -0.011(3)
N6A 0.168(8) 0.215(10) 0.048(4) 0.021(5) 0.044(5) -0.056(7)
Cu1B 0.0422(4) 0.0489(4) 0.0405(4) -0.0026(3) 0.0192(3) -0.0023(3)
Cu2B 0.0480(4) 0.0639(5) 0.0393(4) 0.0027(3) 0.0225(3) 0.0007(3)
Zn1B 0.0430(4) 0.0587(4) 0.0322(3) -0.0009(3) 0.0162(3) 0.0016(3)
O10B 0.049(2) 0.048(2) 0.057(2) -0.0001(19) 0.0177(19) 0.0010(18)
C11B 0.054(3) 0.051(4) 0.067(4) 0.009(3) 0.040(3) 0.010(3)
C12B 0.060(4) 0.067(4) 0.075(5) 0.010(4) 0.035(4) 0.013(3)
C13B 0.079(5) 0.075(5) 0.086(5) 0.033(4) 0.046(4) 0.021(4)
C14B 0.108(6) 0.057(5) 0.114(7) 0.031(5) 0.067(6) 0.016(4)
C15B 0.088(5) 0.047(4) 0.086(5) -0.002(4) 0.045(4) 0.003(3)
C16B 0.065(4) 0.053(4) 0.061(4) -0.002(3) 0.034(3) 0.003(3)
C17B 0.073(4) 0.053(4) 0.064(4) -0.012(3) 0.038(3) -0.005(3)
N18B 0.061(3) 0.053(3) 0.050(3) -0.011(2) 0.028(3) -0.011(2)
C19B 0.066(4) 0.069(4) 0.064(4) -0.006(3) 0.035(3) -0.020(3)
C20B 0.051(4) 0.085(5) 0.047(4) 0.001(3) 0.020(3) -0.012(3)
C21B 0.046(3) 0.092(5) 0.043(3) -0.008(3) 0.025(3) -0.006(3)
C21Y 0.049(3) 0.073(4) 0.076(4) -0.003(3) 0.034(3) 0.002(3)
N22B 0.043(3) 0.059(3) 0.042(3) 0.002(2) 0.016(2) -0.001(2)
C23B 0.065(4) 0.053(4) 0.058(4) 0.016(3) 0.025(3) 0.009(3)
C24B 0.064(4) 0.044(3) 0.061(4) 0.006(3) 0.032(3) -0.003(3)
C25B 0.074(4) 0.048(4) 0.103(6) 0.006(4) 0.049(4) 0.002(3)
C26B 0.091(5) 0.050(4) 0.111(6) -0.012(4) 0.064(5) -0.007(4)
C27B 0.087(5) 0.068(5) 0.084(5) -0.026(4) 0.057(4) -0.031(4)
C28B 0.052(4) 0.058(4) 0.065(4) -0.010(3) 0.027(3) -0.010(3)
C29B 0.054(3) 0.044(3) 0.055(4) 0.000(3) 0.034(3) -0.012(3)
O30B 0.043(2) 0.047(2) 0.047(2) -0.0053(17) 0.0155(17) -0.0023(16)
O31B 0.080(3) 0.056(3) 0.068(3) 0.009(2) 0.054(2) 0.010(2)
C32B 0.057(4) 0.053(4) 0.062(4) 0.007(3) 0.032(3) 0.009(3)
C33B 0.074(4) 0.067(4) 0.065(4) 0.012(3) 0.042(4) 0.013(3)
C34B 0.103(6) 0.080(5) 0.081(5) 0.031(4) 0.052(5) 0.023(4)
C35B 0.135(7) 0.067(5) 0.106(7) 0.028(5) 0.067(6) 0.039(5)
C36B 0.114(6) 0.064(5) 0.094(6) 0.005(4) 0.060(5) 0.025(4)
C37B 0.075(4) 0.062(4) 0.069(4) 0.004(3) 0.040(4) 0.012(3)
C38B 0.102(5) 0.066(5) 0.064(4) -0.002(4) 0.041(4) 0.015(4)
N39B 0.087(4) 0.079(4) 0.055(3) 0.011(3) 0.046(3) 0.022(3)
C40B 0.116(7) 0.113(7) 0.162(9) 0.048(7) 0.105(7) 0.038(6)
C41B 0.086(7) 0.191(12) 0.138(10) 0.023(9) 0.069(7) 0.035(7)
C42B 0.050(5) 0.213(12) 0.107(7) -0.043(8) 0.036(5) 0.001(6)
C42Y 0.076(5) 0.137(8) 0.118(7) -0.019(6) 0.058(5) -0.035(6)
N43B 0.060(3) 0.079(4) 0.056(3) 0.007(3) 0.032(3) -0.007(3)
C44B 0.094(5) 0.070(5) 0.060(4) 0.006(3) 0.040(4) -0.012(4)
C45B 0.074(4) 0.064(4) 0.073(5) -0.003(3) 0.038(4) -0.022(3)
C46B 0.113(6) 0.087(6) 0.100(6) -0.007(5) 0.060(5) -0.039(5)
C47B 0.124(7) 0.078(6) 0.126(8) -0.041(6) 0.064(6) -0.050(5)
C48B 0.097(6) 0.116(7) 0.097(6) -0.050(5) 0.062(5) -0.049(5)
C49B 0.064(4) 0.090(5) 0.063(4) -0.024(4) 0.035(3) -0.025(4)
C50B 0.053(3) 0.071(4) 0.055(4) -0.012(3) 0.025(3) -0.017(3)
O51B 0.063(2) 0.062(3) 0.049(2) -0.0057(19) 0.033(2) -0.012(2)
N1B 0.049(3) 0.099(4) 0.047(3) -0.008(3) 0.026(2) -0.006(3)
N2B 0.036(3) 0.067(3) 0.021(2) -0.0012(19) 0.0103(18) 0.004(2)
N3B 0.052(3) 0.084(4) 0.049(3) 0.000(3) 0.015(2) -0.006(3)
N4B 0.080(4) 0.115(5) 0.033(3) 0.006(3) 0.013(3) -0.018(3)
N5B 0.074(4) 0.132(6) 0.033(3) -0.013(4) 0.015(3) 0.008(4)
N6B 0.159(8) 0.182(9) 0.049(4) -0.009(5) 0.036(5) -0.035(6)

loop_
_atom_type_symbol
_atom_type_description
_atom_type_scat_dispersion_real
_atom_type_scat_dispersion_imag
_atom_type_scat_source
C C 0.0033 0.0016 'International Tables Vol C Tables 4.2.6.8 and 6.1.1.4'
H H 0.0000 0.0000 'International Tables Vol C Tables 4.2.6.8 and 6.1.1.4'
N N 0.0061 0.0033 'International Tables Vol C Tables 4.2.6.8 and 6.1.1.4'
O O 0.0106 0.0060 'International Tables Vol C Tables 4.2.6.8 and 6.1.1.4'
Cu Cu 0.3201 1.2651 'International Tables Vol C Tables 4.2.6.8 and 6.1.1.4'
Zn Zn 0.2839 1.4301 'International Tables Vol C Tables 4.2.6.8 and 6.1.1.4'

loop_
_geom_angle_atom_site_label_1
_geom_angle_atom_site_label_2
_geom_angle_atom_site_label_3
_geom_angle
_geom_angle_site_symmetry_1
_geom_angle_site_symmetry_3
_geom_angle_publ_flag
O10A Cu1A O30A 79.87(16) . . ?
O10A Cu1A N22A 165.70(17) . . ?
O30A Cu1A N22A 94.13(18) . . ?
O10A Cu1A N18A 94.65(18) . . ?
O30A Cu1A N18A 170.31(17) . . ?
N22A Cu1A N18A 93.0(2) . . ?
O10A Cu1A N1A 106.33(18) . . ?
O30A Cu1A N1A 93.50(17) . . ?
N22A Cu1A N1A 86.87(19) . . ?
N18A Cu1A N1A 80.30(19) . . ?
O10A Cu1A Zn1A 42.92(11) . . ?
O30A Cu1A Zn1A 39.70(10) . . ?
N22A Cu1A Zn1A 133.62(14) . . ?
N18A Cu1A Zn1A 132.34(14) . . ?
N1A Cu1A Zn1A 91.21(13) . . ?
O51A Cu2A O31A 79.24(16) . . ?
O51A Cu2A N43A 94.7(2) . . ?
O31A Cu2A N43A 173.8(2) . . ?
O51A Cu2A N39A 170.3(2) . . ?
O31A Cu2A N39A 93.32(19) . . ?
N43A Cu2A N39A 92.5(3) . . ?
O51A Cu2A N3A 96.13(19) . . ?
O31A Cu2A N3A 95.46(19) . . ?
N43A Cu2A N3A 86.5(2) . . ?
N39A Cu2A N3A 90.8(2) . . ?
O51A Cu2A Zn1A 42.82(12) . . ?
O31A Cu2A Zn1A 38.85(11) . . ?
N43A Cu2A Zn1A 135.7(2) . . ?
N39A Cu2A Zn1A 131.27(16) . . ?
N3A Cu2A Zn1A 86.71(14) . . ?
N4A Zn1A O31A 116.1(2) . . ?
N4A Zn1A O30A 122.7(2) . . ?
O31A Zn1A O30A 121.05(16) . . ?
N4A Zn1A O51A 104.2(2) . . ?
O31A Zn1A O51A 74.16(15) . . ?
O30A Zn1A O51A 94.62(15) . . ?
N4A Zn1A O10A 102.3(2) . . ?
O31A Zn1A O10A 91.53(16) . . ?
O30A Zn1A O10A 73.34(15) . . ?
O51A Zn1A O10A 153.37(15) . . ?
N4A Zn1A Cu2A 125.17(19) . . ?
O31A Zn1A Cu2A 37.98(11) . . ?
O30A Zn1A Cu2A 102.89(11) . . ?
O51A Zn1A Cu2A 38.40(11) . . ?
O10A Zn1A Cu2A 119.96(11) . . ?
N4A Zn1A Cu1A 127.62(19) . . ?
O31A Zn1A Cu1A 100.33(12) . . ?
O30A Zn1A Cu1A 38.17(10) . . ?
O51A Zn1A Cu1A 121.87(12) . . ?
O10A Zn1A Cu1A 37.62(10) . . ?
Cu2A Zn1A Cu1A 106.86(4) . . ?
C11A O10A Cu1A 123.7(4) . . ?
C11A O10A Zn1A 136.6(3) . . ?
Cu1A O10A Zn1A 99.47(17) . . ?
O10A C11A C12A 119.9(6) . . ?
O10A C11A C16A 120.0(6) . . ?
C12A C11A C16A 120.0(6) . . ?
C11A C12A C13A 119.1(7) . . ?
C11A C12A H12A 120.5 . . ?
C13A C12A H12A 120.5 . . ?
C14A C13A C12A 121.1(8) . . ?
C14A C13A H13A 119.4 . . ?
C12A C13A H13A 119.4 . . ?
C15A C14A C13A 119.1(7) . . ?
C15A C14A H14A 120.5 . . ?
C13A C14A H14A 120.5 . . ?
C14A C15A C16A 121.7(7) . . ?
C14A C15A H15A 119.2 . . ?
C16A C15A H15A 119.2 . . ?
C11A C16A C15A 119.0(7) . . ?
C11A C16A C17A 119.9(6) . . ?
C15A C16A C17A 121.2(7) . . ?
N18A C17A C16A 112.2(5) . . ?
N18A C17A H17A 109.2 . . ?
C16A C17A H17A 109.2 . . ?
N18A C17A H17B 109.2 . . ?
C16A C17A H17B 109.2 . . ?
H17A C17A H17B 107.9 . . ?
C17A N18A C19A 110.5(5) . . ?
C17A N18A Cu1A 107.9(4) . . ?
C19A N18A Cu1A 121.4(4) . . ?
C17A N18A H18A 113(7) . . ?
C19A N18A H18A 103(7) . . ?
Cu1A N18A H18A 101(7) . . ?
N18A C19A C20A 114.0(5) . . ?
N18A C19A H19A 108.7 . . ?
C20A C19A H19A 108.7 . . ?
N18A C19A H19B 108.7 . . ?
C20A C19A H19B 108.7 . . ?
H19A C19A H19B 107.6 . . ?
C19A C20A C20Z 114.4(5) . . ?
C19A C20A H20A 108.7 . . ?
C20Z C20A H20A 108.7 . . ?
C19A C20A H20B 108.7 . . ?
C20Z C20A H20B 108.7 . . ?
H20A C20A H20B 107.6 . . ?
N22A C21A C20Z 113.6(5) . . ?
N22A C21A H21A 108.9 . . ?
C20Z C21A H21A 108.9 . . ?
N22A C21A H21B 108.9 . . ?
C20Z C21A H21B 108.9 . . ?
H21A C21A H21B 107.7 . . ?
C21A C20Z C20A 114.8(5) . . ?
C21A C20Z H20C 108.6 . . ?
C20A C20Z H20C 108.6 . . ?
C21A C20Z H20D 108.6 . . ?
C20A C20Z H20D 108.6 . . ?
H20C C20Z H20D 107.6 . . ?
C21A N22A C23A 111.2(5) . . ?
C21A N22A Cu1A 118.1(4) . . ?
C23A N22A Cu1A 111.4(3) . . ?
C21A N22A H22A 103(7) . . ?
C23A N22A H22A 108(7) . . ?
Cu1A N22A H22A 105(7) . . ?
N22A C23A C24A 112.1(4) . . ?
N22A C23A H23A 109.2 . . ?
C24A C23A H23A 109.2 . . ?
N22A C23A H23B 109.2 . . ?
C24A C23A H23B 109.2 . . ?
H23A C23A H23B 107.9 . . ?
C25A C24A C29A 118.7(5) . . ?
C25A C24A C23A 121.3(5) . . ?
C29A C24A C23A 120.0(5) . . ?
C26A C25A C24A 121.4(6) . . ?
C26A C25A H25A 119.3 . . ?
C24A C25A H25A 119.3 . . ?
C25A C26A C27A 119.6(6) . . ?
C25A C26A H26A 120.2 . . ?
C27A C26A H26A 120.2 . . ?
C26A C27A C28A 119.8(6) . . ?
C26A C27A H27A 120.1 . . ?
C28A C27A H27A 120.1 . . ?
C29A C28A C27A 121.5(6) . . ?
C29A C28A H28A 119.3 . . ?
C27A C28A H28A 119.3 . . ?
O30A C29A C28A 121.5(5) . . ?
O30A C29A C24A 119.6(5) . . ?
C28A C29A C24A 119.0(5) . . ?
C29A O30A Cu1A 123.6(3) . . ?
C29A O30A Zn1A 130.5(3) . . ?
Cu1A O30A Zn1A 102.13(16) . . ?
C32A O31A Cu2A 123.5(3) . . ?
C32A O31A Zn1A 131.0(3) . . ?
Cu2A O31A Zn1A 103.17(17) . . ?
O31A C32A C33A 121.3(5) . . ?
O31A C32A C37A 119.4(5) . . ?
C33A C32A C37A 119.3(6) . . ?
C32A C33A C34A 120.5(7) . . ?
C32A C33A H33A 119.8 . . ?
C34A C33A H33A 119.8 . . ?
C35A C34A C33A 120.6(7) . . ?
C35A C34A H34A 119.7 . . ?
C33A C34A H34A 119.7 . . ?
C34A C35A C36A 120.1(7) . . ?
C34A C35A H35A 120.0 . . ?
C36A C35A H35A 120.0 . . ?
C35A C36A C37A 121.4(7) . . ?
C35A C36A H36A 119.3 . . ?
C37A C36A H36A 119.3 . . ?
C36A C37A C32A 118.2(6) . . ?
C36A C37A C38A 122.3(6) . . ?
C32A C37A C38A 119.6(6) . . ?
C37A C38A N39A 111.2(6) . . ?
C37A C38A H38A 109.4 . . ?
N39A C38A H38A 109.4 . . ?
C37A C38A H38B 109.4 . . ?
N39A C38A H38B 109.4 . . ?
H38A C38A H38B 108.0 . . ?
C40A N39A C38A 111.4(6) . . ?
C40A N39A Cu2A 119.2(5) . . ?
C38A N39A Cu2A 110.4(4) . . ?
C40A N39A H39A 105(7) . . ?
C38A N39A H39A 106(8) . . ?
Cu2A N39A H39A 104(8) . . ?
N39A C40A C41A 113.3(7) . . ?
N39A C40A H40A 108.9 . . ?
C41A C40A H40A 108.9 . . ?
N39A C40A H40B 108.9 . . ?
C41A C40A H40B 108.9 . . ?
H40A C40A H40B 107.7 . . ?
C41Z C41A C40A 115.0(10) . . ?
C41Z C41A H41A 108.5 . . ?
C40A C41A H41A 108.5 . . ?
C41Z C41A H41B 108.5 . . ?
C40A C41A H41B 108.5 . . ?
H41A C41A H41B 107.5 . . ?
C41A C41Z C42A 116.3(9) . . ?
C41A C41Z H41C 108.2 . . ?
C42A C41Z H41C 108.2 . . ?
C41A C41Z H41D 108.2 . . ?
C42A C41Z H41D 108.2 . . ?
H41C C41Z H41D 107.4 . . ?
N43A C42A C41Z 112.1(6) . . ?
N43A C42A H42A 109.2 . . ?
C41Z C42A H42A 109.2 . . ?
N43A C42A H42B 109.2 . . ?
C41Z C42A H42B 109.2 . . ?
H42A C42A H42B 107.9 . . ?
C44A N43A C42A 112.5(7) . . ?
C44A N43A Cu2A 108.5(5) . . ?
C42A N43A Cu2A 115.3(5) . . ?
C44A N43A H43A 111(8) . . ?
C42A N43A H43A 99(8) . . ?
Cu2A N43A H43A 111(8) . . ?
N43A C44A C45A 115.3(7) . . ?
N43A C44A H44A 108.5 . . ?
C45A C44A H44A 108.5 . . ?
N43A C44A H44B 108.5 . . ?
C45A C44A H44B 108.5 . . ?
H44A C44A H44B 107.5 . . ?
C50A C45A C46A 116.5(10) . . ?
C50A C45A C44A 121.1(7) . . ?
C46A C45A C44A 122.3(10) . . ?
C47A C46A C45A 115.3(11) . . ?
C47A C46A H46A 122.3 . . ?
C45A C46A H46A 122.3 . . ?
C48A C47A C46A 131.9(12) . . ?
C48A C47A H47A 114.0 . . ?
C46A C47A H47A 114.1 . . ?
C47A C48A C49A 111.5(11) . . ?
C47A C48A H48A 124.2 . . ?
C49A C48A H48A 124.2 . . ?
C48A C49A C50A 123.3(10) . . ?
C48A C49A H49A 118.3 . . ?
C50A C49A H49A 118.3 . . ?
O51A C50A C49A 117.7(8) . . ?
O51A C50A C45A 121.3(7) . . ?
C49A C50A C45A 121.0(7) . . ?
C50A O51A Cu2A 126.3(5) . . ?
C50A O51A Zn1A 134.0(4) . . ?
Cu2A O51A Zn1A 98.79(17) . . ?
N2A N1A Cu1A 112.9(4) . . ?
N1A N2A N3A 176.4(6) . . ?
N2A N3A Cu2A 120.0(4) . . ?
N5A N4A Zn1A 141.1(5) . . ?
N6A N5A N4A 178.1(9) . . ?
O10B Cu1B O30B 79.86(16) . . ?
O10B Cu1B N22B 166.24(17) . . ?
O30B Cu1B N22B 93.99(17) . . ?
O10B Cu1B N18B 94.47(19) . . ?
O30B Cu1B N18B 170.47(18) . . ?
N22B Cu1B N18B 93.1(2) . . ?
O10B Cu1B N1B 104.77(17) . . ?
O30B Cu1B N1B 94.08(17) . . ?
N22B Cu1B N1B 87.84(18) . . ?
N18B Cu1B N1B 79.88(18) . . ?
O51B Cu2B O31B 79.31(16) . . ?
O51B Cu2B N43B 94.1(2) . . ?
O31B Cu2B N43B 172.5(2) . . ?
O51B Cu2B N39B 170.74(19) . . ?
O31B Cu2B N39B 92.5(2) . . ?
N43B Cu2B N39B 93.8(2) . . ?
O51B Cu2B N3B 97.53(18) . . ?
O31B Cu2B N3B 97.98(19) . . ?
N43B Cu2B N3B 86.2(2) . . ?
N39B Cu2B N3B 87.8(2) . . ?
O51B Cu2B Zn1B 42.80(11) . . ?
O31B Cu2B Zn1B 39.28(11) . . ?
N43B Cu2B Zn1B 135.29(16) . . ?
N39B Cu2B Zn1B 130.34(17) . . ?
N3B Cu2B Zn1B 88.55(14) . . ?
N4B Zn1B O31B 115.8(2) . . ?
N4B Zn1B O30B 119.7(2) . . ?
O31B Zn1B O30B 124.48(16) . . ?
N4B Zn1B O51B 102.3(2) . . ?
O31B Zn1B O51B 74.02(16) . . ?
O30B Zn1B O51B 94.47(15) . . ?
N4B Zn1B O10B 107.2(2) . . ?
O31B Zn1B O10B 90.63(16) . . ?
O30B Zn1B O10B 73.22(15) . . ?
O51B Zn1B O10B 150.38(15) . . ?
N4B Zn1B Cu2B 124.33(18) . . ?
O31B Zn1B Cu2B 38.02(11) . . ?
O30B Zn1B Cu2B 104.39(11) . . ?
O51B Zn1B Cu2B 38.52(10) . . ?
O10B Zn1B Cu2B 117.37(11) . . ?
C11B O10B Cu1B 124.0(4) . . ?
C11B O10B Zn1B 136.9(4) . . ?
Cu1B O10B Zn1B 99.14(17) . . ?
O10B C11B C12B 121.5(6) . . ?
O10B C11B C16B 119.6(5) . . ?
C12B C11B C16B 118.9(6) . . ?
C13B C12B C11B 120.9(7) . . ?
C13B C12B H12B 119.5 . . ?
C11B C12B H12B 119.5 . . ?
C14B C13B C12B 120.4(7) . . ?
C14B C13B H13B 119.8 . . ?
C12B C13B H13B 119.8 . . ?
C15B C14B C13B 118.7(7) . . ?
C15B C14B H14B 120.6 . . ?
C13B C14B H14B 120.6 . . ?
C14B C15B C16B 122.0(7) . . ?
C14B C15B H15B 119.0 . . ?
C16B C15B H15B 119.0 . . ?
C15B C16B C11B 119.0(6) . . ?
C15B C16B C17B 122.0(6) . . ?
C11B C16B C17B 118.9(5) . . ?
N18B C17B C16B 112.5(5) . . ?
N18B C17B H17C 109.1 . . ?
C16B C17B H17C 109.1 . . ?
N18B C17B H17D 109.1 . . ?
C16B C17B H17D 109.1 . . ?
H17C C17B H17D 107.8 . . ?
C19B N18B C17B 111.0(5) . . ?
C19B N18B Cu1B 121.8(4) . . ?
C17B N18B Cu1B 107.4(4) . . ?
C19B N18B H18B 113(7) . . ?
C17B N18B H18B 106(7) . . ?
Cu1B N18B H18B 96(7) . . ?
N18B C19B C20B 114.7(5) . . ?
N18B C19B H19C 108.6 . . ?
C20B C19B H19C 108.6 . . ?
N18B C19B H19D 108.6 . . ?
C20B C19B H19D 108.6 . . ?
H19C C19B H19D 107.6 . . ?
C19B C20B C21B 114.3(5) . . ?
C19B C20B H20E 108.7 . . ?
C21B C20B H20E 108.7 . . ?
C19B C20B H20F 108.7 . . ?
C21B C20B H20F 108.7 . . ?
H20E C20B H20F 107.6 . . ?
C20B C21B C21Y 115.8(5) . . ?
C20B C21B H21E 108.3 . . ?
C21Y C21B H21E 108.3 . . ?
C20B C21B H21F 108.3 . . ?
C21Y C21B H21F 108.3 . . ?
H21E C21B H21F 107.4 . . ?
N22B C21Y C21B 113.1(5) . . ?
N22B C21Y H21G 109.0 . . ?
C21B C21Y H21G 109.0 . . ?
N22B C21Y H21H 109.0 . . ?
C21B C21Y H21H 109.0 . . ?
H21G C21Y H21H 107.8 . . ?
C21Y N22B C23B 110.5(5) . . ?
C21Y N22B Cu1B 119.5(4) . . ?
C23B N22B Cu1B 109.8(3) . . ?
C21Y N22B H22B 117(7) . . ?
C23B N22B H22B 97(7) . . ?
Cu1B N22B H22B 100(7) . . ?
C24B C23B N22B 111.2(5) . . ?
C24B C23B H23C 109.4 . . ?
N22B C23B H23C 109.4 . . ?
C24B C23B H23D 109.4 . . ?
N22B C23B H23D 109.4 . . ?
H23C C23B H23D 108.0 . . ?
C25B C24B C29B 118.6(6) . . ?
C25B C24B C23B 122.4(6) . . ?
C29B C24B C23B 119.0(5) . . ?
C26B C25B C24B 121.8(7) . . ?
C26B C25B H25B 119.1 . . ?
C24B C25B H25B 119.1 . . ?
C27B C26B C25B 119.5(7) . . ?
C27B C26B H26B 120.2 . . ?
C25B C26B H26B 120.2 . . ?
C26B C27B C28B 120.1(7) . . ?
C26B C27B H27B 120.0 . . ?
C28B C27B H27B 120.0 . . ?
C29B C28B C27B 120.2(6) . . ?
C29B C28B H28B 119.9 . . ?
C27B C28B H28B 119.9 . . ?
O30B C29B C28B 121.1(5) . . ?
O30B C29B C24B 119.2(5) . . ?
C28B C29B C24B 119.7(6) . . ?
C29B O30B Cu1B 121.1(3) . . ?
C29B O30B Zn1B 128.6(3) . . ?
Cu1B O30B Zn1B 103.43(17) . . ?
C32B O31B Cu2B 125.5(3) . . ?
C32B O31B Zn1B 131.0(3) . . ?
Cu2B O31B Zn1B 102.70(18) . . ?
O31B C32B C33B 119.8(5) . . ?
O31B C32B C37B 119.5(5) . . ?
C33B C32B C37B 120.7(6) . . ?
C32B C33B C34B 119.3(6) . . ?
C32B C33B H33B 120.4 . . ?
C34B C33B H33B 120.4 . . ?
C35B C34B C33B 120.6(7) . . ?
C35B C34B H34B 119.7 . . ?
C33B C34B H34B 119.7 . . ?
C34B C35B C36B 119.3(7) . . ?
C34B C35B H35B 120.3 . . ?
C36B C35B H35B 120.3 . . ?
C35B C36B C37B 122.1(7) . . ?
C35B C36B H36B 119.0 . . ?
C37B C36B H36B 119.0 . . ?
C36B C37B C32B 118.0(6) . . ?
C36B C37B C38B 122.5(6) . . ?
C32B C37B C38B 119.4(6) . . ?
C37B C38B N39B 112.4(6) . . ?
C37B C38B H38C 109.1 . . ?
N39B C38B H38C 109.1 . . ?
C37B C38B H38D 109.1 . . ?
N39B C38B H38D 109.1 . . ?
H38C C38B H38D 107.9 . . ?
C40B N39B C38B 111.2(6) . . ?
C40B N39B Cu2B 119.8(6) . . ?
C38B N39B Cu2B 110.4(4) . . ?
C40B N39B H39B 119(7) . . ?
C38B N39B H39B 96(8) . . ?
Cu2B N39B H39B 97(7) . . ?
C41B C40B N39B 111.7(7) . . ?
C41B C40B H40C 109.3 . . ?
N39B C40B H40C 109.3 . . ?
C41B C40B H40D 109.3 . . ?
N39B C40B H40D 109.3 . . ?
H40C C40B H40D 107.9 . . ?
C40B C41B C42B 111.7(9) . . ?
C40B C41B H41E 109.3 . . ?
C42B C41B H41E 109.3 . . ?
C40B C41B H41F 109.3 . . ?
C42B C41B H41F 109.3 . . ?
H41E C41B H41F 107.9 . . ?
C41B C42B C42Y 114.1(9) . . ?
C41B C42B H42E 108.7 . . ?
C42Y C42B H42E 108.7 . . ?
C41B C42B H42F 108.7 . . ?
C42Y C42B H42F 108.7 . . ?
H42E C42B H42F 107.6 . . ?
N43B C42Y C42B 111.7(7) . . ?
N43B C42Y H42G 109.3 . . ?
C42B C42Y H42G 109.3 . . ?
N43B C42Y H42H 109.3 . . ?
C42B C42Y H42H 109.3 . . ?
H42G C42Y H42H 107.9 . . ?
C42Y N43B C44B 114.3(6) . . ?
C42Y N43B Cu2B 115.0(5) . . ?
C44B N43B Cu2B 109.5(4) . . ?
C42Y N43B H43B 93(7) . . ?
C44B N43B H43B 107(7) . . ?
Cu2B N43B H43B 117(7) . . ?
N43B C44B C45B 111.3(6) . . ?
N43B C44B H44C 109.4 . . ?
C45B C44B H44C 109.4 . . ?
N43B C44B H44D 109.4 . . ?
C45B C44B H44D 109.4 . . ?
H44C C44B H44D 108.0 . . ?
C46B C45B C50B 119.3(7) . . ?
C46B C45B C44B 119.2(6) . . ?
C50B C45B C44B 121.5(6) . . ?
C47B C46B C45B 121.4(8) . . ?
C47B C46B H46B 119.3 . . ?
C45B C46B H46B 119.3 . . ?
C48B C47B C46B 119.3(7) . . ?
C48B C47B H47B 120.4 . . ?
C46B C47B H47B 120.4 . . ?
C47B C48B C49B 120.6(7) . . ?
C47B C48B H48B 119.7 . . ?
C49B C48B H48B 119.7 . . ?
C50B C49B C48B 119.9(7) . . ?
C50B C49B H49B 120.0 . . ?
C48B C49B H49B 120.0 . . ?
O51B C50B C49B 119.6(6) . . ?
O51B C50B C45B 121.0(5) . . ?
C49B C50B C45B 119.4(6) . . ?
C50B O51B Cu2B 125.6(3) . . ?
C50B O51B Zn1B 135.6(4) . . ?
Cu2B O51B Zn1B 98.68(17) . . ?
N2B N1B Cu1B 114.8(4) . . ?
N3B N2B N1B 177.1(5) . . ?
N2B N3B Cu2B 122.1(4) . . ?
N5B N4B Zn1B 139.0(6) . . ?
N4B N5B N6B 177.9(9) . . ?

loop_
_geom_bond_atom_site_label_1
_geom_bond_atom_site_label_2
_geom_bond_distance
_geom_bond_site_symmetry_2
_geom_bond_publ_flag
Cu1A O10A 1.919(4) . ?
Cu1A O30A 1.960(3) . ?
Cu1A N22A 2.000(5) . ?
Cu1A N18A 2.032(5) . ?
Cu1A N1A 2.449(5) . ?
Cu1A Zn1A 3.1016(15) . ?
Cu2A O51A 1.942(4) . ?
Cu2A O31A 1.953(4) . ?
Cu2A N43A 2.004(6) . ?
Cu2A N39A 2.028(6) . ?
Cu2A N3A 2.362(6) . ?
Cu2A Zn1A 3.0902(13) . ?
Zn1A N4A 1.965(5) . ?
Zn1A O31A 1.991(4) . ?
Zn1A O30A 2.027(3) . ?
Zn1A O51A 2.125(4) . ?
Zn1A O10A 2.141(4) . ?
O10A C11A 1.359(7) . ?
C11A C12A 1.392(9) . ?
C11A C16A 1.395(9) . ?
C12A C13A 1.401(10) . ?
C12A H12A 0.9300 . ?
C13A C14A 1.382(11) . ?
C13A H13A 0.9300 . ?
C14A C15A 1.365(10) . ?
C14A H14A 0.9300 . ?
C15A C16A 1.399(9) . ?
C15A H15A 0.9300 . ?
C16A C17A 1.489(9) . ?
C17A N18A 1.484(7) . ?
C17A H17A 0.9700 . ?
C17A H17B 0.9700 . ?
N18A C19A 1.496(7) . ?
N18A H18A 0.84(2) . ?
C19A C20A 1.497(8) . ?
C19A H19A 0.9700 . ?
C19A H19B 0.9700 . ?
C20A C20Z 1.526(8) . ?
C20A H20A 0.9700 . ?
C20A H20B 0.9700 . ?
C21A N22A 1.477(7) . ?
C21A C20Z 1.517(8) . ?
C21A H21A 0.9700 . ?
C21A H21B 0.9700 . ?
C20Z H20C 0.9700 . ?
C20Z H20D 0.9700 . ?
N22A C23A 1.493(8) . ?
N22A H22A 0.83(2) . ?
C23A C24A 1.493(8) . ?
C23A H23A 0.9700 . ?
C23A H23B 0.9700 . ?
C24A C25A 1.394(8) . ?
C24A C29A 1.411(7) . ?
C25A C26A 1.372(9) . ?
C25A H25A 0.9300 . ?
C26A C27A 1.381(9) . ?
C26A H26A 0.9300 . ?
C27A C28A 1.382(8) . ?
C27A H27A 0.9300 . ?
C28A C29A 1.376(7) . ?
C28A H28A 0.9300 . ?
C29A O30A 1.353(6) . ?
O31A C32A 1.346(7) . ?
C32A C33A 1.380(8) . ?
C32A C37A 1.414(8) . ?
C33A C34A 1.388(9) . ?
C33A H33A 0.9300 . ?
C34A C35A 1.351(10) . ?
C34A H34A 0.9300 . ?
C35A C36A 1.376(10) . ?
C35A H35A 0.9300 . ?
C36A C37A 1.391(9) . ?
C36A H36A 0.9300 . ?
C37A C38A 1.495(9) . ?
C38A N39A 1.508(9) . ?
C38A H38A 0.9700 . ?
C38A H38B 0.9700 . ?
N39A C40A 1.478(9) . ?
N39A H39A 0.84(2) . ?
C40A C41A 1.496(13) . ?
C40A H40A 0.9700 . ?
C40A H40B 0.9700 . ?
C41A C41Z 1.435(13) . ?
C41A H41A 0.9700 . ?
C41A H41B 0.9700 . ?
C41Z C42A 1.559(13) . ?
C41Z H41C 0.9700 . ?
C41Z H41D 0.9700 . ?
C42A N43A 1.493(9) . ?
C42A H42A 0.9700 . ?
C42A H42B 0.9700 . ?
N43A C44A 1.475(11) . ?
N43A H43A 0.85(2) . ?
C44A C45A 1.477(12) . ?
C44A H44A 0.9700 . ?
C44A H44B 0.9700 . ?
C45A C50A 1.419(12) . ?
C45A C46A 1.432(13) . ?
C46A C47A 1.390(14) . ?
C46A H46A 0.9300 . ?
C47A C48A 1.321(14) . ?
C47A H47A 0.9300 . ?
C48A C49A 1.403(12) . ?
C48A H48A 0.9300 . ?
C49A C50A 1.403(11) . ?
C49A H49A 0.9300 . ?
C50A O51A 1.332(7) . ?
N1A N2A 1.150(7) . ?
N2A N3A 1.168(7) . ?
N4A N5A 1.144(7) . ?
N5A N6A 1.140(8) . ?
Cu1B O10B 1.926(4) . ?
Cu1B O30B 1.965(4) . ?
Cu1B N22B 2.020(5) . ?
Cu1B N18B 2.036(5) . ?
Cu1B N1B 2.447(5) . ?
Cu2B O51B 1.938(4) . ?
Cu2B O31B 1.943(4) . ?
Cu2B N43B 2.005(5) . ?
Cu2B N39B 2.028(6) . ?
Cu2B N3B 2.362(5) . ?
Cu2B Zn1B 3.0764(13) . ?
Zn1B N4B 1.981(5) . ?
Zn1B O31B 1.996(4) . ?
Zn1B O30B 2.013(4) . ?
Zn1B O51B 2.115(4) . ?
Zn1B O10B 2.171(4) . ?
O10B C11B 1.352(7) . ?
C11B C12B 1.387(8) . ?
C11B C16B 1.395(8) . ?
C12B C13B 1.384(9) . ?
C12B H12B 0.9300 . ?
C13B C14B 1.380(10) . ?
C13B H13B 0.9300 . ?
C14B C15B 1.372(10) . ?
C14B H14B 0.9300 . ?
C15B C16B 1.391(9) . ?
C15B H15B 0.9300 . ?
C16B C17B 1.502(8) . ?
C17B N18B 1.492(8) . ?
C17B H17C 0.9700 . ?
C17B H17D 0.9700 . ?
N18B C19B 1.482(7) . ?
N18B H18B 0.84(2) . ?
C19B C20B 1.490(9) . ?
C19B H19C 0.9700 . ?
C19B H19D 0.9700 . ?
C20B C21B 1.501(8) . ?
C20B H20E 0.9700 . ?
C20B H20F 0.9700 . ?
C21B C21Y 1.528(9) . ?
C21B H21E 0.9700 . ?
C21B H21F 0.9700 . ?
C21Y N22B 1.483(7) . ?
C21Y H21G 0.9700 . ?
C21Y H21H 0.9700 . ?
N22B C23B 1.506(7) . ?
N22B H22B 0.83(2) . ?
C23B C24B 1.483(8) . ?
C23B H23C 0.9700 . ?
C23B H23D 0.9700 . ?
C24B C25B 1.384(8) . ?
C24B C29B 1.403(8) . ?
C25B C26B 1.378(9) . ?
C25B H25B 0.9300 . ?
C26B C27B 1.376(10) . ?
C26B H26B 0.9300 . ?
C27B C28B 1.396(9) . ?
C27B H27B 0.9300 . ?
C28B C29B 1.387(8) . ?
C28B H28B 0.9300 . ?
C29B O30B 1.358(6) . ?
O31B C32B 1.361(7) . ?
C32B C33B 1.391(8) . ?
C32B C37B 1.394(8) . ?
C33B C34B 1.393(9) . ?
C33B H33B 0.9300 . ?
C34B C35B 1.374(10) . ?
C34B H34B 0.9300 . ?
C35B C36B 1.376(10) . ?
C35B H35B 0.9300 . ?
C36B C37B 1.387(9) . ?
C36B H36B 0.9300 . ?
C37B C38B 1.487(9) . ?
C38B N39B 1.505(9) . ?
C38B H38C 0.9700 . ?
C38B H38D 0.9700 . ?
N39B C40B 1.472(9) . ?
N39B H39B 0.84(2) . ?
C40B C41B 1.465(13) . ?
C40B H40C 0.9700 . ?
C40B H40D 0.9700 . ?
C41B C42B 1.465(13) . ?
C41B H41E 0.9700 . ?
C41B H41F 0.9700 . ?
C42B C42Y 1.591(13) . ?
C42B H42E 0.9700 . ?
C42B H42F 0.9700 . ?
C42Y N43B 1.480(9) . ?
C42Y H42G 0.9700 . ?
C42Y H42H 0.9700 . ?
N43B C44B 1.498(9) . ?
N43B H43B 0.84(2) . ?
C44B C45B 1.511(9) . ?
C44B H44C 0.9700 . ?
C44B H44D 0.9700 . ?
C45B C46B 1.384(9) . ?
C45B C50B 1.398(8) . ?
C46B C47B 1.381(10) . ?
C46B H46B 0.9300 . ?
C47B C48B 1.371(11) . ?
C47B H47B 0.9300 . ?
C48B C49B 1.397(10) . ?
C48B H48B 0.9300 . ?
C49B C50B 1.389(8) . ?
C49B H49B 0.9300 . ?
C50B O51B 1.346(7) . ?
N1B N2B 1.166(6) . ?
N2B N3B 1.146(6) . ?
N4B N5B 1.117(8) . ?
N5B N6B 1.182(9) . ?

loop_
_geom_hbond_atom_site_label_D
_geom_hbond_atom_site_label_H
_geom_hbond_atom_site_label_A
_geom_hbond_distance_DH
_geom_hbond_distance_HA
_geom_hbond_distance_DA
_geom_hbond_angle_DHA
_geom_hbond_site_symmetry_A
C17A H17B N1A 0.97 2.65 3.241(9) 119.5 .
C20A H20A N2B 0.97 2.56 3.513(7) 168.2 .
C41A H41A N6A 0.97 2.67 3.513(15) 145.9 4_565
C44A H44B N3A 0.97 2.40 3.093(11) 127.8 .
C12B H12B N5B 0.93 2.63 3.505(10) 157.9 .
C12B H12B N6B 0.93 2.60 3.524(11) 175.7 .
C17B H17D N1B 0.97 2.65 3.233(8) 119.3 .
C20B H20E N2A 0.97 2.44 3.396(7) 168.8 .
C20B H20E N3A 0.97 2.64 3.587(8) 165.0 .
C41B H41F N6B 0.97 2.49 3.354(14) 148.0 4_566
C44B H44D N3B 0.97 2.47 3.139(9) 125.7 .
N18A H18A N1B 0.84(2) 2.57(3) 3.387(7) 165(9) .
N22A H22A N1B 0.83(2) 2.34(3) 3.168(7) 171(10) .
N22A H22A N2B 0.83(2) 2.55(4) 3.346(6) 160(9) .
N39A H39A N6A 0.84(2) 2.38(4) 3.194(9) 165(10) 4_565
N43A H43A N6A 0.85(2) 2.43(4) 3.250(10) 164(10) 4_565
N18B H18B N1A 0.84(2) 2.42(4) 3.212(7) 158(9) .
N18B H18B N1B 0.84(2) 2.44(9) 2.895(7) 115(8) .
N22B H22B N1A 0.83(2) 2.61(4) 3.400(7) 159(9) .
N39B H39B N3B 0.84(2) 2.64(10) 3.054(8) 112(8) .
N39B H39B N6B 0.84(2) 2.36(6) 3.095(9) 146(10) 4_566
N43B H43B N6B 0.84(2) 2.55(5) 3.308(9) 151(9) 4_566
